data_7221022
loop_
_publ_author_name
'Klein, Y. Maximilian'
'Prescimone, Alessandro'
'Constable, Edwin C.'
'Housecroft, Catherine E.'

_publ_section_title
;
 Manipulating connecting nodes through remote alkoxy chain variation in
 coordination networks with
 4&#x2032;-alkoxy-4,2&#x2032;:6&#x2032;,4&#x2032;&#x2032;-terpyridine
 linkers
;
_journal_issue 34
_journal_name_full CrystEngComm
_journal_page_first 6483
_journal_paper_doi 10.1039/C5CE01115A
_journal_volume 17
_journal_year 2015
_chemical_compound_source 'M. Klein'
_chemical_formula_moiety '[C104 H100 Cd2 N16 O16].3(CHCl3)'
_chemical_formula_sum 'C107 H103 Cd2 Cl9 N16 O16'
_chemical_formula_weight 2412.97
_space_group_IT_number 14
_symmetry_cell_setting monoclinic
_symmetry_space_group_name_Hall '-P 2ybc'
_symmetry_space_group_name_H-M 'P 1 21/c 1'
_atom_sites_solution_hydrogens difmap
_atom_sites_solution_primary other
_audit_creation_date 2015-02-10
_audit_creation_method CRYSTALS_ver_14.61
_audit_update_record
;
2015-05-22 deposited with the CCDC.
2015-06-26 downloaded from the CCDC.
;
_cell_angle_alpha 90
_cell_angle_beta 91.069(9)
_cell_angle_gamma 90
_cell_formula_units_Z 4
_cell_length_a 25.945(6)
_cell_length_b 24.578(5)
_cell_length_c 17.527(3)
_cell_measurement_reflns_used 7992
_cell_measurement_temperature 123
_cell_measurement_theta_max 66
_cell_measurement_theta_min 30
_cell_volume 11175(4)
_computing_cell_refinement 'Apex2 (Bruker AXS, 2006)'
_computing_data_collection 'Apex2 (Bruker AXS, 2006)'
_computing_data_reduction 'Apex2 (Bruker AXS, 2006)'
_computing_molecular_graphics 'CAMERON (Watkin et al., 1996)'
_computing_publication_material 'CRYSTALS (Betteridge et al., 2003)'
_computing_structure_refinement 'CRYSTALS (Betteridge et al., 2003)'
_computing_structure_solution 'Superflip (Palatinus & Chapuis, 2007)'
_diffrn_ambient_temperature 123
_diffrn_measured_fraction_theta_full 0.945
_diffrn_measured_fraction_theta_max 0.945
_diffrn_measurement_device Area
_diffrn_measurement_device_type 'Bruker Kappa Apex2'
_diffrn_measurement_method '\f & \w scans'
_diffrn_radiation_monochromator graphite
_diffrn_radiation_type 'Cu K\a'
_diffrn_radiation_wavelength 1.54180
_diffrn_reflns_av_R_equivalents 0.047
_diffrn_reflns_limit_h_max 30
_diffrn_reflns_limit_h_min -30
_diffrn_reflns_limit_k_max 29
_diffrn_reflns_limit_k_min -29
_diffrn_reflns_limit_l_max 20
_diffrn_reflns_limit_l_min -20
_diffrn_reflns_number 76477
_diffrn_reflns_theta_full 67.532
_diffrn_reflns_theta_max 67.534
_diffrn_reflns_theta_min 3.512
_diffrn_standards_number 0
_exptl_absorpt_coefficient_mu 5.601
_exptl_absorpt_correction_T_max 0.63
_exptl_absorpt_correction_T_min 0.46
_exptl_absorpt_correction_type multi-scan
_exptl_absorpt_process_details 'SADABS (Siemens, 1996)'
_exptl_crystal_colour colourless
_exptl_crystal_density_diffrn 1.43
_exptl_crystal_density_method 'not measured'
_exptl_crystal_description block
_exptl_crystal_F_000 4472
_exptl_crystal_size_max 0.150
_exptl_crystal_size_mid 0.130
_exptl_crystal_size_min 0.110
_platon_squeeze_details
;
this equates to 443e-/cell thus, 110.7 e-/formula which can be rationalised as
1 CHCl3 molecule per 1 Cd atom.
All the concerning formulae and numbers have been modified to keep account of
this result.
;
_refine_diff_density_max 2.26
_refine_diff_density_min -1.94
_refine_ls_extinction_method None
_refine_ls_goodness_of_fit_ref 1.0024
_refine_ls_hydrogen_treatment constr
_refine_ls_matrix_type full
_refine_ls_number_parameters 1232
_refine_ls_number_reflns 19017
_refine_ls_number_restraints 1323
_refine_ls_R_factor_all 0.1419
_refine_ls_R_factor_gt 0.1340
_refine_ls_shift/su_max 0.0040600
_refine_ls_shift/su_mean 0.0001152
_refine_ls_structure_factor_coef Fsqd
_refine_ls_weighting_details
;
 Method, part 1, Chebychev polynomial, (Watkin, 1994, Prince, 1982) 
 [weight] = 1.0/[A~0~*T~0~(x)+A~1~*T~1~(x) ... +A~n-1~]*T~n-1~(x)] 
 where A~i~ are the Chebychev coefficients listed below and x= Fcalc/Fmax 
 Method = Robust Weighting (Prince, 1982) 
 W = [weight] * [1-(deltaF/6*sigmaF)^2^]^2^ 
 A~i~ are: 
 17.4 26.3 12.0 2.77 
;
_refine_ls_weighting_scheme calc
_refine_ls_wR_factor_all 0.3513
_refine_ls_wR_factor_gt 0.3465
_refine_ls_wR_factor_ref 0.3513
_reflns_limit_h_max 30
_reflns_limit_h_min -30
_reflns_limit_k_max 29
_reflns_limit_k_min 0
_reflns_limit_l_max 20
_reflns_limit_l_min 0
_reflns_number_gt 16811
_reflns_number_total 19048
_reflns_threshold_expression I>2.0\s(I)
_oxford_diffrn_Wilson_B_factor 0.00
_oxford_diffrn_Wilson_scale 0.00
_oxford_refine_ls_r_factor_ref 0.1419
_oxford_refine_ls_scale 0.047605(14)
_oxford_reflns_number_all 19027
_oxford_reflns_threshold_expression_ref I>-3.0\s(I)
_oxford_structure_analysis_title 'P21 in P2/c'
_cod_data_source_file c5ce01115a2.cif
_cod_data_source_block JMK155_4_123K
_cod_depositor_comments
;
The following automatic conversions were performed:

'_atom_sites_solution_primary' value 'Other' changed to 'other'
according to
/usr/data/users/saulius/crontab/automatic-downloads/rss-feeds/RSC/lib/dictionaries/cif_core.dic
dictionary named 'cif_core.dic' version 2.4.2 from 2011-04-26.

Automatic conversion script
Id: cif_fix_values 3271 2015-04-21 07:52:19Z andrius 

 Adding full bibliography for 7221019--7221023.cif.
;
_cod_original_cell_volume 11174.7(17)
_cod_original_sg_symbol_H-M 'P 21/c '
_cod_database_code 7221022

loop_
_symmetry_equiv_pos_as_xyz
x,y,z
-x,-y,-z
x,-y+1/2,z+1/2
-x,y+1/2,-z+1/2

loop_
_atom_site_label
_atom_site_type_symbol
_atom_site_fract_x
_atom_site_fract_y
_atom_site_fract_z
_atom_site_U_iso_or_equiv
_atom_site_occupancy
_atom_site_adp_type
_atom_site_refinement_flags_posn
_atom_site_refinement_flags_adp
_atom_site_disorder_group
Cd1 Cd 0.20424(2) 0.78597(3) 0.70858(4) 0.0449 1.0000 Uani . U .
Cd2 Cd 0.29270(3) 0.28092(3) 0.81086(4) 0.0557 1.0000 Uani . U .
Cl1 Cl 0.2099(3) 1.0763(3) 0.6980(3) 0.1640 1.0000 Uani . U .
Cl2 Cl 0.2566(4) 0.9986(3) 0.5998(4) 0.2076 1.0000 Uani . U .
Cl3 Cl 0.2996(2) 1.1067(2) 0.6168(4) 0.1452 1.0000 Uani . U .
O1 O 0.2598(7) 0.4042(6) 0.9111(11) 0.1696 1.0000 Uani . U .
O2 O 0.2525(3) 0.7395(3) 0.8037(4) 0.0600 1.0000 Uani . U .
O3 O 0.3530(12) 0.2132(9) 0.662(2) 0.1063 0.3500 Uani . . 2
O4 O 0.2910(4) 0.7356(4) 0.9139(4) 0.0783 1.0000 Uani . U .
O5 O 0.2912(3) 0.8101(3) 0.8489(4) 0.0642 1.0000 Uani . U .
O6 O 0.1561(4) 0.7967(4) 0.5924(5) 0.0869 1.0000 Uani . U .
O8 O 0.1222(5) 0.8628(5) 0.5228(6) 0.1084 1.0000 Uani . U .
O9 O 0.1503(4) 0.8739(4) 0.6334(6) 0.0902 1.0000 Uani . U .
O15 O 0.3621(11) 0.2179(11) 0.7771(17) 0.081(7) 0.3500 Uiso . . 2
O24 O 0.2266(5) 0.3375(5) 0.8650(7) 0.1078 1.0000 Uani . U .
O26 O 0.1951(6) 0.3754(7) 0.9588(8) 0.1405 1.0000 Uani . U .
O27 O 0.3368(5) 0.2231(5) 0.7258(8) 0.0725(14) 0.6500 Uiso . U 1
O29 O 0.4015(4) 0.1717(6) 0.6886(8) 0.1287 1.0000 Uani . U .
O30 O 0.3906(5) 0.1849(7) 0.7985(9) 0.0875 0.6500 Uani . U 1
O51 O 0.5702(10) 0.3247(9) 1.4370(8) 0.2080 1.0000 Uani . U .
O73 O 0.0947(5) -0.0233(5) 1.3902(5) 0.1026 1.0000 Uani . U .
O104 O 0.0295(6) 0.1043(8) 0.1893(9) 0.1564 1.0000 Uani . U .
O118 O 0.3998(9) 0.5069(7) 0.1310(8) 0.1775 1.0000 Uani . U .
N1 N 0.2277(3) 0.7076(3) 0.6413(5) 0.0554 1.0000 Uani . U .
N2 N 0.2957(3) 0.5239(3) 0.5840(4) 0.0496 1.0000 Uani . U .
N3 N 0.3105(5) 0.3474(4) 0.7214(5) 0.0805 1.0000 Uani . U .
N4 N 0.2677(5) 0.2088(4) 0.8891(6) 0.0722 1.0000 Uani . U .
N5 N 0.1971(3) 0.0276(3) 0.9414(5) 0.0524 1.0000 Uani . U .
N6 N 0.1863(3) -0.1454(3) 0.7954(5) 0.0564 1.0000 Uani . U .
N7 N 0.3648(3) 0.3063(4) 0.8796(5) 0.0612 1.0000 Uani . U .
N8 N 0.5487(3) 0.3360(4) 0.9572(5) 0.0578 1.0000 Uani . U .
N9 N 0.7238(3) 0.3259(3) 0.8474(5) 0.0474 1.0000 Uani . U .
N10 N 0.2246(4) 0.2519(6) 0.7294(6) 0.0868 1.0000 Uani . U .
N11 N 0.0462(4) 0.2133(6) 0.6473(7) 0.1004 1.0000 Uani . U .
N12 N -0.1314(3) 0.2422(4) 0.7406(5) 0.0577 1.0000 Uani . U .
N13 N 0.2790(3) 0.7619(3) 0.8559(4) 0.0500 1.0000 Uani . U .
N14 N 0.1413(4) 0.8425(6) 0.5776(7) 0.0816 1.0000 Uani . U .
N15 N 0.2266(5) 0.3593(6) 0.9195(8) 0.0930 1.0000 Uani . U .
N16 N 0.3749(4) 0.1966(5) 0.7282(7) 0.0700 1.0000 Uani . U .
C1 C 0.2481(4) 0.7105(4) 0.5705(5) 0.0505 1.0000 Uani . U .
C2 C 0.2668(4) 0.6656(4) 0.5341(5) 0.0511 1.0000 Uani . U .
C3 C 0.2683(4) 0.6146(4) 0.5696(5) 0.0450 1.0000 Uani . U .
C4 C 0.2472(5) 0.6124(4) 0.6418(6) 0.0700 1.0000 Uani . U .
C5 C 0.2277(5) 0.6588(5) 0.6726(7) 0.0725 1.0000 Uani . U .
C6 C 0.2914(4) 0.5654(4) 0.5370(5) 0.0440 1.0000 Uani . U .
C7 C 0.3089(4) 0.5636(4) 0.4615(5) 0.0481 1.0000 Uani . U .
C8 C 0.3312(4) 0.5171(4) 0.4322(6) 0.0512 1.0000 Uani . U .
C9 C 0.3345(4) 0.4717(4) 0.4848(6) 0.0501 1.0000 Uani . U .
C10 C 0.3161(4) 0.4767(4) 0.5585(6) 0.0497 1.0000 Uani . U .
C11 C 0.3496(5) 0.5128(4) 0.3557(6) 0.0622 1.0000 Uani . U .
C12 C 0.3445(9) 0.5562(7) 0.3030(9) 0.1169 1.0000 Uani . U .
C13 C 0.3617(9) 0.5537(7) 0.2308(9) 0.1317 1.0000 Uani . U .
C14 C 0.3800(10) 0.5043(8) 0.2053(10) 0.1390 1.0000 Uani . U .
C15 C 0.3890(7) 0.4596(7) 0.2557(9) 0.1026 1.0000 Uani . U .
C16 C 0.3711(5) 0.4654(6) 0.3262(8) 0.0843 1.0000 Uani . U .
C17 C 0.3162(5) 0.4322(4) 0.6143(6) 0.0587 1.0000 Uani . U .
C18 C 0.3054(7) 0.4408(5) 0.6885(7) 0.0919 1.0000 Uani . U .
C19 C 0.3021(8) 0.3994(5) 0.7385(7) 0.1011 1.0000 Uani . U .
C20 C 0.3236(6) 0.3387(5) 0.6492(7) 0.0731 1.0000 Uani . U .
C21 C 0.3282(5) 0.3790(4) 0.5956(6) 0.0664 1.0000 Uani . U .
C22 C 0.2421(5) 0.2132(5) 0.9564(7) 0.0693 1.0000 Uani . U .
C23 C 0.2206(6) 0.1675(5) 0.9930(6) 0.0703 1.0000 Uani . U .
C24 C 0.2248(4) 0.1177(4) 0.9588(6) 0.0563 1.0000 Uani . U .
C25 C 0.2516(5) 0.1141(4) 0.8943(7) 0.0616 1.0000 Uani . U .
C26 C 0.2716(4) 0.1603(4) 0.8601(7) 0.0590 1.0000 Uani . U .
C27 C 0.1997(4) 0.0681(4) 0.9906(6) 0.0502 1.0000 Uani . U .
C28 C 0.1835(4) 0.0626(4) 1.0657(6) 0.0530 1.0000 Uani . U .
C29 C 0.1629(4) 0.0140(4) 1.0896(6) 0.0518 1.0000 Uani . U .
C30 C 0.1600(4) -0.0281(4) 1.0379(5) 0.0491 1.0000 Uani . U .
C31 C 0.1779(4) -0.0194(4) 0.9641(6) 0.0502 1.0000 Uani . U .
C32 C 0.1462(4) 0.0047(4) 1.1715(6) 0.0566 1.0000 Uani . U .
C33 C 0.1676(8) 0.0314(8) 1.2309(8) 0.1220 1.0000 Uani . U .
C34 C 0.1500(9) 0.0244(9) 1.3032(9) 0.1381 1.0000 Uani . U .
C35 C 0.1138(6) -0.0113(6) 1.3206(7) 0.0772 1.0000 Uani . U .
C36 C 0.0919(6) -0.0391(6) 1.2604(7) 0.0872 1.0000 Uani . U .
C37 C 0.1082(6) -0.0325(5) 1.1880(7) 0.0761 1.0000 Uani . U .
C38 C 0.1113(9) 0.0110(9) 1.4532(9) 0.1331 1.0000 Uani . U .
C39 C 0.0752(7) 0.0024(7) 1.5193(8) 0.1045 1.0000 Uani . U .
C40 C 0.0876(9) 0.0282(9) 1.5878(10) 0.1355 1.0000 Uani . U .
C41 C 0.0515(10) 0.0308(9) 1.6520(10) 0.1433 1.0000 Uani . U .
C42 C 0.0673(12) 0.0574(13) 1.7240(13) 0.2064 1.0000 Uani . U .
C43 C 0.1786(4) -0.0637(4) 0.9056(5) 0.0448 1.0000 Uani . U .
C44 C 0.1648(4) -0.1180(4) 0.9211(6) 0.0528 1.0000 Uani . U .
C45 C 0.1708(4) -0.1553(5) 0.8660(6) 0.0586 1.0000 Uani . U .
C46 C 0.1993(5) -0.0964(4) 0.7807(6) 0.0622 1.0000 Uani . U .
C47 C 0.1960(5) -0.0532(4) 0.8336(6) 0.0617 1.0000 Uani . U .
C48 C 0.3661(4) 0.3119(5) 0.9562(6) 0.0628 1.0000 Uani . U .
C49 C 0.4105(4) 0.3201(6) 0.9981(6) 0.0686 1.0000 Uani . U .
C50 C 0.4557(4) 0.3272(6) 0.9596(6) 0.0661 1.0000 Uani . U .
C51 C 0.4540(4) 0.3246(7) 0.8825(6) 0.0801 1.0000 Uani . U .
C52 C 0.4076(4) 0.3147(6) 0.8453(6) 0.0714 1.0000 Uani . U .
C53 C 0.5058(4) 0.3356(7) 1.0009(6) 0.0743 1.0000 Uani . U .
C54 C 0.5086(5) 0.3367(8) 1.0793(7) 0.0974 1.0000 Uani . U .
C55 C 0.5570(5) 0.3408(9) 1.1139(7) 0.1063 1.0000 Uani . U .
C56 C 0.5985(4) 0.3452(8) 1.0698(7) 0.0997 1.0000 Uani . U .
C57 C 0.5926(4) 0.3419(6) 0.9909(6) 0.0649 1.0000 Uani . U .
C58 C 0.5632(6) 0.3356(10) 1.2011(8) 0.1190 1.0000 Uani . U .
C59 C 0.5203(8) 0.3208(12) 1.2439(10) 0.1538 1.0000 Uani . U .
C60 C 0.5271(10) 0.3196(13) 1.3217(11) 0.1654 1.0000 Uani . U .
C61 C 0.5707(13) 0.3300(13) 1.3637(12) 0.1691 1.0000 Uani . U .
C62 C 0.6091(10) 0.3312(11) 1.3206(11) 0.1476 1.0000 Uani . U .
C63 C 0.6078(8) 0.3408(11) 1.2384(10) 0.1467 1.0000 Uani . U .
C64 C 0.5958(13) 0.3242(13) 1.4823(9) 0.1941 1.0000 Uani D U .
C65 C 0.5836(11) 0.3180(12) 1.5640(9) 0.1896 1.0000 Uani D U .
C66 C 0.5502(13) 0.3586(12) 1.6010(12) 0.2158 1.0000 Uani D U .
C67 C 0.5398(13) 0.3487(11) 1.6826(13) 0.2167 1.0000 Uani D U .
C68 C 0.5023(15) 0.3895(13) 1.709(2) 0.2882 1.0000 Uani D U .
C71 C 0.6386(4) 0.3386(5) 0.9405(6) 0.0536 1.0000 Uani . U .
C72 C 0.6856(4) 0.3616(5) 0.9599(6) 0.0560 1.0000 Uani . U .
C73 C 0.7263(4) 0.3561(5) 0.9102(6) 0.0541 1.0000 Uani . U .
C74 C 0.6785(4) 0.3038(5) 0.8295(6) 0.0572 1.0000 Uani . U .
C75 C 0.6350(4) 0.3102(5) 0.8745(6) 0.0521 1.0000 Uani . U .
C76 C 0.2260(4) 0.2281(5) 0.6638(6) 0.0588 1.0000 Uani . U .
C77 C 0.1844(4) 0.2124(5) 0.6210(6) 0.0547 1.0000 Uani . U .
C78 C 0.1367(5) 0.2212(9) 0.6470(9) 0.1186 1.0000 Uani . U .
C79 C 0.1357(6) 0.2349(13) 0.7209(12) 0.1890 1.0000 Uani . U .
C80 C 0.1803(6) 0.2551(13) 0.7561(13) 0.1955 1.0000 Uani . U .
C81 C 0.0880(5) 0.2032(9) 0.6058(8) 0.1103 1.0000 Uani . U .
C82 C 0.0865(4) 0.1827(8) 0.5327(8) 0.1026 1.0000 Uani . U .
C83 C 0.0415(5) 0.1731(8) 0.4967(8) 0.0976 1.0000 Uani . U .
C84 C -0.0026(4) 0.1819(8) 0.5382(8) 0.0947 1.0000 Uani . U .
C85 C 0.0002(4) 0.2004(8) 0.6114(8) 0.0935 1.0000 Uani . U .
C86 C 0.0354(5) 0.1570(10) 0.4134(9) 0.1200 1.0000 Uani . U .
C87 C 0.0793(8) 0.1561(15) 0.3680(12) 0.2027 1.0000 Uani . U .
C88 C 0.0746(9) 0.1393(14) 0.2903(13) 0.2042 1.0000 Uani . U .
C89 C 0.0279(8) 0.1224(11) 0.2629(12) 0.1477 1.0000 Uani . U .
C90 C -0.0104(7) 0.1157(7) 0.3099(9) 0.0998 1.0000 Uani . U .
C91 C -0.0069(5) 0.1343(7) 0.3844(9) 0.0922 1.0000 Uani . U .
C92 C -0.0107(10) 0.0836(11) 0.1532(12) 0.154(4) 1.0000 Uiso D U .
C93 C 0.0028(10) 0.0746(9) 0.0725(12) 0.154(4) 1.0000 Uiso D U .
C94 C 0.0321(10) 0.1178(9) 0.0334(12) 0.157(4) 1.0000 Uiso D U .
C95 C 0.0464(10) 0.1060(10) -0.0462(11) 0.160(4) 1.0000 Uiso D U .
C96 C 0.0694(10) 0.1494(10) -0.0932(14) 0.162(4) 1.0000 Uiso D U .
C97 C -0.0447(4) 0.2125(6) 0.6576(7) 0.0723 1.0000 Uani . U .
C98 C -0.0419(4) 0.2491(7) 0.7178(7) 0.0761 1.0000 Uani . U .
C99 C -0.0854(4) 0.2637(6) 0.7565(7) 0.0681 1.0000 Uani . U .
C100 C -0.1349(4) 0.2053(5) 0.6837(7) 0.0589 1.0000 Uani . U .
C101 C -0.0922(4) 0.1900(6) 0.6433(7) 0.0670 1.0000 Uani . U .
C102 C 0.4287(11) 0.4676(13) 0.1082(15) 0.178(5) 1.0000 Uiso D U .
C103 C 0.4513(9) 0.4809(13) 0.0336(13) 0.179(5) 1.0000 Uiso D U .
C104 C 0.4039(10) 0.4817(13) -0.0147(14) 0.182(5) 1.0000 Uiso D U .
C105 C 0.4026(12) 0.5044(11) -0.0929(13) 0.185(5) 1.0000 Uiso D U .
C106 C 0.4019(11) 0.4668(12) -0.1590(15) 0.187(5) 1.0000 Uiso D U .
C122 C 0.2399(7) 1.0649(9) 0.6119(12) 0.125(3) 1.0000 Uiso . U .
H11 H 0.2495 0.7448 0.5457 0.0603 1.0000 Uiso R . .
H21 H 0.2790 0.6691 0.4835 0.0612 1.0000 Uiso R . .
H41 H 0.2462 0.5790 0.6692 0.0837 1.0000 Uiso R . .
H51 H 0.2126 0.6557 0.7213 0.0866 1.0000 Uiso R . .
H71 H 0.3052 0.5949 0.4300 0.0580 1.0000 Uiso R . .
H91 H 0.3493 0.4383 0.4688 0.0601 1.0000 Uiso R . .
H121 H 0.3281 0.5886 0.3192 0.1412 1.0000 Uiso R . .
H131 H 0.3609 0.5847 0.1985 0.1594 1.0000 Uiso R . .
H151 H 0.4065 0.4276 0.2401 0.1230 1.0000 Uiso R . .
H161 H 0.3731 0.4346 0.3589 0.1010 1.0000 Uiso R . .
H181 H 0.3001 0.4770 0.7059 0.1104 1.0000 Uiso R . .
H191 H 0.2929 0.4077 0.7894 0.1208 1.0000 Uiso R . .
H201 H 0.3301 0.3023 0.6339 0.0876 1.0000 Uiso R . .
H211 H 0.3396 0.3705 0.5458 0.0796 1.0000 Uiso R . .
H221 H 0.2389 0.2480 0.9794 0.0835 1.0000 Uiso R . .
H231 H 0.2035 0.1713 1.0401 0.0841 1.0000 Uiso R . .
H251 H 0.2570 0.0795 0.8717 0.0738 1.0000 Uiso R . .
H261 H 0.2891 0.1563 0.8133 0.0707 1.0000 Uiso R . .
H281 H 0.1867 0.0923 1.1002 0.0635 1.0000 Uiso R . .
H301 H 0.1462 -0.0623 1.0521 0.0588 1.0000 Uiso R . .
H331 H 0.1955 0.0555 1.2225 0.1471 1.0000 Uiso R . .
H341 H 0.1644 0.0463 1.3429 0.1667 1.0000 Uiso R . .
H361 H 0.0643 -0.0635 1.2696 0.1049 1.0000 Uiso R . .
H371 H 0.0933 -0.0538 1.1481 0.0914 1.0000 Uiso R . .
H381 H 0.1454 0.0013 1.4686 0.1598 1.0000 Uiso R . .
H382 H 0.1107 0.0481 1.4378 0.1598 1.0000 Uiso R . .
H391 H 0.0737 -0.0355 1.5292 0.1264 1.0000 Uiso R . .
H392 H 0.0421 0.0150 1.5031 0.1264 1.0000 Uiso R . .
H401 H 0.1178 0.0109 1.6070 0.1634 1.0000 Uiso R . .
H402 H 0.0952 0.0649 1.5751 0.1634 1.0000 Uiso R . .
H411 H 0.0429 -0.0057 1.6641 0.1729 1.0000 Uiso R . .
H412 H 0.0216 0.0493 1.6338 0.1729 1.0000 Uiso R . .
H421 H 0.0397 0.0553 1.7588 0.2472 1.0000 Uiso R . .
H422 H 0.0967 0.0395 1.7451 0.2472 1.0000 Uiso R . .
H423 H 0.0754 0.0945 1.7148 0.2472 1.0000 Uiso R . .
H441 H 0.1516 -0.1279 0.9693 0.0633 1.0000 Uiso R . .
H451 H 0.1634 -0.1921 0.8785 0.0701 1.0000 Uiso R . .
H461 H 0.2119 -0.0886 0.7314 0.0748 1.0000 Uiso R . .
H471 H 0.2057 -0.0173 0.8196 0.0736 1.0000 Uiso R . .
H481 H 0.3345 0.3098 0.9826 0.0755 1.0000 Uiso R . .
H491 H 0.4101 0.3209 1.0523 0.0821 1.0000 Uiso R . .
H511 H 0.4845 0.3296 0.8542 0.0959 1.0000 Uiso R . .
H521 H 0.4072 0.3140 0.7911 0.0861 1.0000 Uiso R . .
H541 H 0.4784 0.3346 1.1089 0.1164 1.0000 Uiso R . .
H561 H 0.6317 0.3506 1.0923 0.1192 1.0000 Uiso R . .
H591 H 0.4881 0.3121 1.2202 0.1839 1.0000 Uiso R . .
H601 H 0.4975 0.3102 1.3499 0.1980 1.0000 Uiso R . .
H621 H 0.6419 0.3246 1.3437 0.1779 1.0000 Uiso R . .
H631 H 0.6381 0.3510 1.2124 0.1763 1.0000 Uiso R . .
H641 H 0.6135 0.3579 1.4794 0.2347 1.0000 Uiso R . .
H642 H 0.6190 0.2953 1.4718 0.2347 1.0000 Uiso R . .
H651 H 0.6155 0.3181 1.5914 0.2292 1.0000 Uiso R . .
H652 H 0.5675 0.2835 1.5695 0.2292 1.0000 Uiso R . .
H661 H 0.5661 0.3933 1.5968 0.2603 1.0000 Uiso R . .
H662 H 0.5180 0.3590 1.5742 0.2603 1.0000 Uiso R . .
H671 H 0.5711 0.3515 1.7114 0.2602 1.0000 Uiso R . .
H672 H 0.5258 0.3133 1.6887 0.2602 1.0000 Uiso R . .
H681 H 0.4956 0.3833 1.7617 0.3464 1.0000 Uiso R . .
H682 H 0.5164 0.4249 1.7031 0.3464 1.0000 Uiso R . .
H683 H 0.4710 0.3866 1.6804 0.3464 1.0000 Uiso R . .
H721 H 0.6901 0.3808 1.0066 0.0676 1.0000 Uiso R . .
H731 H 0.7575 0.3750 0.9215 0.0650 1.0000 Uiso R . .
H741 H 0.6755 0.2827 0.7843 0.0684 1.0000 Uiso R . .
H751 H 0.6030 0.2946 0.8587 0.0622 1.0000 Uiso R . .
H761 H 0.2591 0.2210 0.6436 0.0706 1.0000 Uiso R . .
H771 H 0.1890 0.1953 0.5730 0.0659 1.0000 Uiso R . .
H791 H 0.1051 0.2304 0.7492 0.2261 1.0000 Uiso R . .
H801 H 0.1767 0.2732 0.8036 0.2347 1.0000 Uiso R . .
H821 H 0.1178 0.1751 0.5075 0.1234 1.0000 Uiso R . .
H841 H -0.0354 0.1749 0.5152 0.1136 1.0000 Uiso R . .
H871 H 0.1121 0.1655 0.3893 0.2427 1.0000 Uiso R . .
H881 H 0.1036 0.1404 0.2580 0.2450 1.0000 Uiso R . .
H901 H -0.0410 0.0980 0.2927 0.1196 1.0000 Uiso R . .
H911 H -0.0360 0.1306 0.4160 0.1102 1.0000 Uiso R . .
H921 H -0.0389 0.1083 0.1557 0.1843 1.0000 Uiso R . .
H922 H -0.0200 0.0501 0.1760 0.1843 1.0000 Uiso R . .
H931 H -0.0284 0.0693 0.0444 0.1844 1.0000 Uiso R . .
H932 H 0.0230 0.0424 0.0708 0.1844 1.0000 Uiso R . .
H941 H 0.0115 0.1498 0.0329 0.1881 1.0000 Uiso R . .
H942 H 0.0629 0.1243 0.0622 0.1881 1.0000 Uiso R . .
H951 H 0.0703 0.0767 -0.0441 0.1915 1.0000 Uiso R . .
H952 H 0.0159 0.0946 -0.0725 0.1915 1.0000 Uiso R . .
H981 H -0.0095 0.2643 0.7324 0.0911 1.0000 Uiso R . .
H991 H -0.0825 0.2900 0.7961 0.0816 1.0000 Uiso R . .
H1001 H -0.1674 0.1896 0.6711 0.0702 1.0000 Uiso R . .
H1011 H -0.0958 0.1632 0.6046 0.0801 1.0000 Uiso R . .
H1021 H 0.4555 0.4608 0.1445 0.2127 1.0000 Uiso R . .
H1022 H 0.4082 0.4358 0.1022 0.2127 1.0000 Uiso R . .
H1031 H 0.4676 0.5155 0.0355 0.2142 1.0000 Uiso R . .
H1032 H 0.4751 0.4544 0.0166 0.2142 1.0000 Uiso R . .
H1051 H 0.4332 0.5253 -0.0977 0.2215 1.0000 Uiso R . .
H1052 H 0.3735 0.5276 -0.0974 0.2215 1.0000 Uiso R . .
H1041 H 0.3792 0.5019 0.0129 0.2174 1.0000 Uiso R . .
H1042 H 0.3927 0.4450 -0.0193 0.2174 1.0000 Uiso R . .
H1221 H 0.2183 1.0766 0.5708 0.1505 1.0000 Uiso R . .
H961 H 0.0764 0.1354 -0.1425 0.1940 1.0000 Uiso R . .
H962 H 0.1006 0.1613 -0.0694 0.1940 1.0000 Uiso R . .
H963 H 0.0462 0.1792 -0.0978 0.1940 1.0000 Uiso R . .
H1061 H 0.4019 0.4869 -0.2052 0.2235 1.0000 Uiso R . .
H1062 H 0.4310 0.4434 -0.1570 0.2235 1.0000 Uiso R . .
H1063 H 0.3713 0.4457 -0.1567 0.2235 1.0000 Uiso R . .

loop_
_atom_site_aniso_label
_atom_site_aniso_U_11
_atom_site_aniso_U_22
_atom_site_aniso_U_33
_atom_site_aniso_U_23
_atom_site_aniso_U_13
_atom_site_aniso_U_12
Cd1 0.0366(4) 0.0504(4) 0.0477(4) -0.0091(3) 0.0075(3) -0.0019(3)
Cd2 0.0595(5) 0.0494(4) 0.0576(5) 0.0131(3) -0.0170(3) -0.0077(3)
Cl1 0.261(7) 0.128(4) 0.105(3) 0.025(3) 0.033(4) -0.025(4)
Cl2 0.375(13) 0.095(3) 0.153(5) -0.014(3) 0.007(6) -0.017(4)
Cl3 0.141(4) 0.123(4) 0.172(5) -0.024(4) -0.002(4) -0.004(3)
O1 0.208(13) 0.098(8) 0.205(14) -0.043(8) 0.068(10) -0.022(7)
O2 0.059(4) 0.060(3) 0.060(3) 0.000(2) -0.009(2) -0.006(3)
O3 0.10(2) 0.036(12) 0.18(3) -0.039(16) 0.08(2) -0.017(13)
O4 0.107(7) 0.077(5) 0.050(4) 0.007(3) -0.014(4) 0.001(5)
O5 0.081(5) 0.057(3) 0.055(4) -0.005(3) 0.001(4) -0.009(4)
O6 0.077(5) 0.105(4) 0.078(3) 0.012(3) -0.024(3) -0.003(4)
O8 0.113(8) 0.133(8) 0.078(5) 0.015(5) -0.029(5) 0.017(7)
O9 0.076(5) 0.105(4) 0.089(5) 0.012(3) -0.022(4) 0.023(4)
O24 0.107(5) 0.108(5) 0.108(6) -0.021(4) 0.003(4) 0.026(4)
O26 0.132(10) 0.181(14) 0.109(9) -0.038(8) 0.030(7) 0.025(8)
O29 0.081(7) 0.177(11) 0.130(7) -0.033(8) 0.052(6) 0.005(6)
O30 0.066(8) 0.099(10) 0.097(5) 0.020(7) -0.001(6) 0.015(7)
O51 0.35(2) 0.206(15) 0.067(5) -0.017(10) -0.025(7) -0.009(16)
O73 0.133(8) 0.119(8) 0.057(4) -0.003(4) 0.025(5) -0.022(6)
O104 0.136(8) 0.215(16) 0.120(7) -0.032(9) 0.035(6) -0.001(9)
O118 0.305(19) 0.135(10) 0.093(7) -0.010(6) 0.016(8) -0.001(10)
N1 0.063(5) 0.047(2) 0.056(3) -0.013(2) 0.020(3) -0.015(3)
N2 0.061(5) 0.044(3) 0.044(4) 0.001(2) 0.002(3) -0.004(3)
N3 0.137(8) 0.051(3) 0.052(3) 0.015(3) -0.021(4) -0.011(4)
N4 0.103(7) 0.056(3) 0.057(4) 0.000(2) 0.001(3) -0.034(4)
N5 0.065(5) 0.044(3) 0.048(4) 0.001(2) 0.009(4) 0.001(3)
N6 0.065(5) 0.048(3) 0.057(3) -0.006(2) 0.024(3) -0.002(3)
N7 0.054(3) 0.079(5) 0.050(3) 0.012(3) -0.006(2) -0.017(4)
N8 0.033(2) 0.098(7) 0.042(4) 0.014(4) 0.001(2) 0.006(4)
N9 0.044(2) 0.047(4) 0.052(3) 0.012(2) 0.011(2) 0.005(2)
N10 0.052(3) 0.156(8) 0.052(4) -0.015(4) 0.000(3) -0.021(4)
N11 0.039(3) 0.188(13) 0.074(6) -0.052(7) 0.010(3) 0.007(6)
N12 0.041(2) 0.069(4) 0.064(4) 0.014(3) 0.013(3) 0.007(3)
N13 0.060(5) 0.050(3) 0.040(3) -0.006(2) 0.005(3) 0.005(3)
N14 0.055(4) 0.109(5) 0.080(4) 0.019(3) -0.015(4) -0.003(5)
N15 0.108(8) 0.092(7) 0.080(6) 0.009(5) 0.015(5) 0.024(5)
N16 0.046(4) 0.091(7) 0.074(5) 0.006(4) 0.022(4) -0.013(3)
C1 0.063(6) 0.050(4) 0.039(4) -0.005(3) -0.001(4) 0.005(4)
C2 0.069(6) 0.047(3) 0.037(4) 0.000(3) 0.006(4) 0.005(4)
C3 0.044(5) 0.044(3) 0.047(4) -0.001(3) 0.003(3) -0.009(3)
C4 0.115(9) 0.041(4) 0.055(5) -0.002(4) 0.027(5) -0.018(5)
C5 0.105(9) 0.056(3) 0.058(6) -0.002(3) 0.029(6) -0.003(6)
C6 0.045(5) 0.041(3) 0.046(3) 0.000(2) -0.007(3) -0.007(3)
C7 0.056(6) 0.040(4) 0.049(4) 0.006(3) 0.001(4) 0.002(4)
C8 0.058(6) 0.045(4) 0.051(4) 0.000(3) 0.003(4) 0.001(4)
C9 0.060(6) 0.038(4) 0.052(4) -0.004(3) -0.002(4) 0.006(4)
C10 0.059(6) 0.043(3) 0.047(3) 0.002(3) -0.007(4) -0.002(4)
C11 0.085(7) 0.052(5) 0.050(4) -0.001(3) 0.008(5) 0.001(5)
C12 0.209(17) 0.074(7) 0.068(6) 0.022(5) 0.007(8) -0.009(8)
C13 0.239(19) 0.087(7) 0.069(7) 0.026(6) 0.015(9) -0.017(10)
C14 0.249(17) 0.087(7) 0.081(7) -0.019(5) -0.011(8) -0.048(8)
C15 0.133(12) 0.091(8) 0.086(7) -0.025(5) 0.035(8) 0.016(8)
C16 0.086(9) 0.076(6) 0.092(6) -0.013(5) 0.038(7) 0.009(6)
C17 0.082(7) 0.047(3) 0.047(3) 0.003(3) -0.011(5) 0.003(5)
C18 0.175(13) 0.050(4) 0.052(4) 0.009(3) 0.013(7) 0.009(8)
C19 0.196(15) 0.057(4) 0.049(5) 0.014(3) -0.005(7) 0.008(8)
C20 0.110(9) 0.048(4) 0.060(4) 0.012(3) -0.014(5) -0.001(6)
C21 0.100(8) 0.047(4) 0.052(4) 0.007(3) -0.006(5) 0.006(5)
C22 0.083(8) 0.052(4) 0.074(6) 0.003(4) 0.009(5) -0.013(5)
C23 0.110(9) 0.052(4) 0.049(5) -0.004(4) 0.007(5) -0.021(5)
C24 0.072(6) 0.047(3) 0.050(5) 0.004(3) 0.002(4) -0.002(4)
C25 0.074(7) 0.045(4) 0.067(6) 0.003(4) 0.015(5) -0.005(5)
C26 0.059(6) 0.053(3) 0.065(6) 0.004(3) -0.001(4) -0.018(4)
C27 0.053(5) 0.046(3) 0.051(4) -0.001(3) 0.004(4) 0.001(4)
C28 0.057(6) 0.050(4) 0.052(4) -0.005(3) 0.008(4) 0.001(4)
C29 0.052(5) 0.050(4) 0.054(3) -0.002(3) 0.011(4) 0.007(4)
C30 0.049(5) 0.049(4) 0.049(4) 0.001(3) 0.009(4) 0.001(4)
C31 0.058(6) 0.043(3) 0.049(3) 0.002(3) 0.011(4) 0.005(4)
C32 0.066(6) 0.052(5) 0.052(3) 0.000(3) 0.009(4) 0.003(4)
C33 0.155(14) 0.149(14) 0.063(5) -0.029(8) 0.031(7) -0.086(10)
C34 0.187(16) 0.167(15) 0.062(5) -0.036(9) 0.038(8) -0.096(11)
C35 0.088(8) 0.088(8) 0.057(4) -0.002(5) 0.019(5) -0.002(5)
C36 0.101(9) 0.098(9) 0.063(4) -0.004(6) 0.022(6) -0.026(7)
C37 0.103(9) 0.069(7) 0.056(4) 0.007(5) 0.008(5) -0.023(5)
C38 0.166(15) 0.166(15) 0.068(6) -0.025(8) 0.039(8) -0.059(12)
C39 0.152(13) 0.100(10) 0.062(6) 0.014(6) 0.033(7) 0.017(9)
C40 0.182(16) 0.150(15) 0.077(7) -0.010(9) 0.053(9) -0.039(13)
C41 0.205(19) 0.137(15) 0.090(9) -0.007(10) 0.069(10) 0.008(14)
C42 0.27(3) 0.24(3) 0.113(13) -0.057(17) 0.096(17) -0.06(2)
C43 0.040(5) 0.048(3) 0.047(3) 0.001(3) 0.003(4) 0.003(4)
C44 0.065(6) 0.049(3) 0.045(4) -0.003(3) 0.013(4) -0.004(4)
C45 0.072(7) 0.054(4) 0.050(4) -0.009(3) 0.016(5) -0.011(5)
C46 0.088(8) 0.049(3) 0.050(5) -0.006(3) 0.016(5) -0.008(5)
C47 0.091(8) 0.044(4) 0.050(4) -0.002(3) 0.017(5) -0.004(5)
C48 0.034(3) 0.101(8) 0.054(3) -0.005(5) 0.003(3) 0.000(5)
C49 0.035(3) 0.124(10) 0.048(4) 0.000(6) 0.002(2) 0.002(5)
C50 0.035(3) 0.115(9) 0.048(3) 0.010(6) 0.001(3) -0.002(5)
C51 0.042(4) 0.152(12) 0.047(3) 0.019(7) 0.004(3) -0.005(6)
C52 0.052(4) 0.119(10) 0.043(4) 0.015(6) -0.003(3) -0.006(6)
C53 0.034(3) 0.142(10) 0.048(3) 0.012(6) 0.003(2) -0.009(6)
C54 0.041(4) 0.204(15) 0.047(3) 0.003(8) 0.007(3) -0.005(8)
C55 0.044(4) 0.224(16) 0.050(3) -0.013(8) 0.002(2) 0.004(8)
C56 0.037(4) 0.211(15) 0.051(3) -0.006(8) -0.004(3) -0.008(8)
C57 0.034(3) 0.112(9) 0.048(3) 0.007(5) 0.003(2) -0.005(5)
C58 0.074(6) 0.234(17) 0.049(3) -0.018(9) 0.000(3) -0.002(10)
C59 0.098(8) 0.30(2) 0.065(5) -0.005(12) 0.023(5) -0.002(13)
C60 0.153(11) 0.28(2) 0.066(5) 0.024(13) 0.024(6) 0.005(16)
C61 0.225(13) 0.212(18) 0.070(5) 0.000(13) -0.016(6) -0.021(17)
C62 0.157(10) 0.198(18) 0.086(6) 0.006(12) -0.055(6) -0.025(15)
C63 0.105(8) 0.26(2) 0.076(6) -0.017(12) -0.031(5) -0.029(13)
C64 0.33(2) 0.191(19) 0.059(6) -0.012(12) -0.012(8) 0.036(19)
C65 0.26(2) 0.24(2) 0.067(6) -0.011(12) -0.003(10) 0.023(18)
C66 0.29(3) 0.23(2) 0.128(14) -0.046(16) 0.035(16) -0.008(19)
C67 0.32(3) 0.17(2) 0.170(16) -0.042(16) 0.120(18) -0.09(2)
C68 0.43(5) 0.20(3) 0.24(3) 0.02(2) 0.21(3) -0.03(3)
C71 0.034(3) 0.075(6) 0.052(4) 0.006(4) 0.004(3) 0.005(4)
C72 0.038(4) 0.083(7) 0.047(5) -0.002(4) 0.004(3) 0.001(4)
C73 0.034(4) 0.074(6) 0.055(5) 0.001(4) 0.006(3) 0.002(4)
C74 0.041(3) 0.084(7) 0.047(5) 0.000(4) -0.001(3) 0.009(4)
C75 0.035(4) 0.072(6) 0.049(4) 0.010(4) -0.002(3) 0.001(4)
C76 0.038(4) 0.085(7) 0.053(4) 0.003(4) -0.002(3) 0.003(4)
C77 0.037(3) 0.072(7) 0.054(5) -0.004(4) -0.001(3) 0.010(4)
C78 0.038(3) 0.229(16) 0.090(7) -0.059(10) 0.009(5) -0.001(8)
C79 0.046(5) 0.39(2) 0.129(10) -0.153(15) 0.018(6) -0.016(11)
C80 0.051(5) 0.39(2) 0.143(12) -0.156(15) 0.010(6) -0.015(12)
C81 0.040(3) 0.213(15) 0.078(7) -0.054(9) 0.019(4) -0.016(8)
C82 0.037(4) 0.192(15) 0.079(7) -0.052(9) 0.015(4) 0.002(8)
C83 0.041(4) 0.175(13) 0.078(6) -0.044(8) 0.014(3) -0.006(7)
C84 0.036(4) 0.178(14) 0.070(6) -0.037(8) 0.002(4) 0.018(7)
C85 0.040(3) 0.174(13) 0.068(6) -0.034(7) 0.008(4) 0.007(7)
C86 0.046(5) 0.229(16) 0.086(6) -0.068(10) 0.017(4) -0.008(8)
C87 0.088(8) 0.41(3) 0.113(10) -0.078(16) 0.057(7) -0.034(14)
C88 0.112(10) 0.39(3) 0.115(10) -0.081(16) 0.065(8) -0.027(15)
C89 0.104(8) 0.237(18) 0.103(8) -0.013(10) 0.015(6) 0.043(10)
C90 0.095(8) 0.124(12) 0.080(6) -0.024(8) -0.010(5) -0.002(8)
C91 0.066(6) 0.119(11) 0.092(6) -0.041(8) -0.005(5) 0.007(7)
C97 0.038(3) 0.124(9) 0.055(5) -0.011(5) 0.005(4) 0.007(5)
C98 0.039(4) 0.132(10) 0.057(6) -0.016(5) 0.006(4) 0.003(5)
C99 0.042(3) 0.105(9) 0.058(6) -0.005(5) 0.008(4) 0.004(4)
C100 0.040(4) 0.065(6) 0.072(6) 0.009(3) 0.013(4) 0.006(4)
C101 0.046(4) 0.098(8) 0.058(6) -0.006(5) 0.011(4) 0.001(4)

loop_
_atom_type_symbol
_atom_type_scat_dispersion_real
_atom_type_scat_dispersion_imag
_atom_type_scat_Cromer_Mann_a1
_atom_type_scat_Cromer_Mann_b1
_atom_type_scat_Cromer_Mann_a2
_atom_type_scat_Cromer_Mann_b2
_atom_type_scat_Cromer_Mann_a3
_atom_type_scat_Cromer_Mann_b3
_atom_type_scat_Cromer_Mann_a4
_atom_type_scat_Cromer_Mann_b4
_atom_type_scat_Cromer_Mann_c
_atom_type_scat_source
C 0.0181 0.0091 2.3100 20.8439 1.0200 10.2075 1.5886 0.5687 0.8650 51.6512 0.2156 'International Tables Vol C 4.2.6.8 and 6.1.1.4'
H 0.0000 0.0000 0.4930 10.5109 0.3229 26.1257 0.1402 3.1424 0.0408 57.7998 0.0030 'International Tables Vol C 4.2.6.8 and 6.1.1.4'
N 0.0311 0.0180 12.2126 0.0057 3.1322 9.8933 2.0125 28.9975 1.1663 0.5826 -11.5290 'International Tables Vol C 4.2.6.8 and 6.1.1.4'
O 0.0492 0.0322 3.0485 13.2771 2.2868 5.7011 1.5463 0.3239 0.8670 32.9089 0.2508 'International Tables Vol C 4.2.6.8 and 6.1.1.4'
Cl 0.3639 0.7018 11.4604 0.0104 7.1964 1.1662 6.2556 18.5194 1.6455 47.7784 -9.5574 'International Tables Vol C 4.2.6.8 and 6.1.1.4'
Cd 0.1185 4.6533 19.2214 0.5946 17.6444 6.9089 4.4610 24.7008 1.6029 87.4825 5.0694 'International Tables Vol C 4.2.6.8 and 6.1.1.4'

loop_
_geom_angle_atom_site_label_1
_geom_angle_site_symmetry_1
_geom_angle_atom_site_label_2
_geom_angle_atom_site_label_3
_geom_angle_site_symmetry_3
_geom_angle
_geom_angle_publ_flag
N12 4_556 Cd1 N9 4_656 176.8(3) yes
N12 4_556 Cd1 N6 1_565 84.9(3) yes
N9 4_656 Cd1 N6 1_565 98.1(3) yes
N12 4_556 Cd1 O2 . 86.0(3) yes
N9 4_656 Cd1 O2 . 94.7(3) yes
N6 1_565 Cd1 O2 . 89.9(3) yes
N12 4_556 Cd1 O6 . 87.8(3) yes
N9 4_656 Cd1 O6 . 90.3(3) yes
N6 1_565 Cd1 O6 . 111.8(4) yes
O2 . Cd1 O6 . 156.8(3) yes
N12 4_556 Cd1 O9 . 97.4(3) yes
N9 4_656 Cd1 O9 . 83.0(3) yes
N6 1_565 Cd1 O9 . 69.7(3) yes
O2 . Cd1 O9 . 158.9(3) yes
O6 . Cd1 O9 . 44.3(3) yes
N12 4_556 Cd1 N1 . 91.9(3) yes
N9 4_656 Cd1 N1 . 85.2(3) yes
N6 1_565 Cd1 N1 . 169.2(3) yes
O2 . Cd1 N1 . 79.5(3) yes
O6 . Cd1 N1 . 78.3(4) yes
O9 . Cd1 N1 . 121.0(3) yes
O24 . Cd2 O27 . 161.2(4) yes
O24 . Cd2 N3 . 90.7(4) yes
O27 . Cd2 N3 . 83.8(4) yes
O24 . Cd2 N4 . 90.0(4) yes
O27 . Cd2 N4 . 93.2(4) yes
N3 . Cd2 N4 . 172.6(3) yes
O24 . Cd2 N7 . 102.4(4) yes
O27 . Cd2 N7 . 95.5(4) yes
N3 . Cd2 N7 . 89.6(4) yes
N4 . Cd2 N7 . 97.5(3) yes
O24 . Cd2 N10 . 83.3(4) yes
O27 . Cd2 N10 . 78.6(4) yes
N3 . Cd2 N10 . 87.7(4) yes
N4 . Cd2 N10 . 85.0(4) yes
N7 . Cd2 N10 . 173.7(3) yes
Cd1 . O2 N13 . 125.2(6) yes
Cd1 . O6 N14 . 116.3(8) yes
Cd1 . O9 N14 . 88.7(7) yes
Cd2 . O15 N16 . 138(2) yes
Cd2 . O24 N15 . 129.4(11) yes
Cd2 . O27 N16 . 136.1(12) yes
C61 . O51 C64 . 139(3) yes
C35 . O73 C38 . 116.7(12) yes
C89 . O104 C92 . 122.9(18) yes
C14 . O118 C102 . 118.3(20) yes
Cd1 . N1 C1 . 121.7(6) yes
Cd1 . N1 C5 . 122.4(7) yes
C1 . N1 C5 . 115.5(9) yes
C6 . N2 C10 . 119.2(8) yes
Cd2 . N3 C19 . 119.2(9) yes
Cd2 . N3 C20 . 126.0(8) yes
C19 . N3 C20 . 114.4(10) yes
Cd2 . N4 C22 . 126.1(8) yes
Cd2 . N4 C26 . 116.1(8) yes
C22 . N4 C26 . 116.9(9) yes
C27 . N5 C31 . 118.5(8) yes
Cd1 1_545 N6 C45 . 122.9(7) yes
Cd1 1_545 N6 C46 . 119.7(7) yes
C45 . N6 C46 . 116.5(9) yes
Cd2 . N7 C48 . 123.8(7) yes
Cd2 . N7 C52 . 120.0(7) yes
C48 . N7 C52 . 116.2(9) yes
C53 . N8 C57 . 118.0(9) yes
Cd1 4_646 N9 C73 . 123.6(6) yes
Cd1 4_646 N9 C74 . 116.0(7) yes
C73 . N9 C74 . 117.1(8) yes
Cd2 . N10 C76 . 129.9(8) yes
Cd2 . N10 C80 . 115.9(10) yes
C76 . N10 C80 . 113.8(12) yes
C81 . N11 C85 . 114.4(11) yes
Cd1 4_546 N12 C99 . 117.5(8) yes
Cd1 4_546 N12 C100 . 122.8(7) yes
C99 . N12 C100 . 118.0(9) yes
O2 . N13 O4 . 119.5(9) yes
O2 . N13 O5 . 119.0(8) yes
O4 . N13 O5 . 121.5(9) yes
O9 . N14 O6 . 110.3(10) yes
O9 . N14 O8 . 116.0(13) yes
O6 . N14 O8 . 133.6(14) yes
O1 . N15 O26 . 103.6(15) yes
O1 . N15 O24 . 106.5(14) yes
O26 . N15 O24 . 134.5(18) yes
O30 . N16 O27 . 113.3(13) yes
O30 . N16 O29 . 105.4(14) yes
O27 . N16 O29 . 140.7(16) yes
N1 . C1 C2 . 122.1(9) yes
N1 . C1 H11 . 118.9 no
C2 . C1 H11 . 119.0 no
C1 . C2 C3 . 121.5(9) yes
C1 . C2 H21 . 119.3 no
C3 . C2 H21 . 119.3 no
C2 . C3 C4 . 115.6(9) yes
C2 . C3 C6 . 124.9(8) yes
C4 . C3 C6 . 119.5(9) yes
C3 . C4 C5 . 118.8(10) yes
C3 . C4 H41 . 120.6 no
C5 . C4 H41 . 120.6 no
C4 . C5 N1 . 126.5(10) yes
C4 . C5 H51 . 116.8 no
N1 . C5 H51 . 116.7 no
C3 . C6 N2 . 115.2(8) yes
C3 . C6 C7 . 122.1(8) yes
N2 . C6 C7 . 122.7(9) yes
C6 . C7 C8 . 121.2(9) yes
C6 . C7 H71 . 119.4 no
C8 . C7 H71 . 119.4 no
C7 . C8 C9 . 114.8(9) yes
C7 . C8 C11 . 123.8(9) yes
C9 . C8 C11 . 121.4(9) yes
C8 . C9 C10 . 120.3(9) yes
C8 . C9 H91 . 119.8 no
C10 . C9 H91 . 119.9 no
C9 . C10 N2 . 121.6(9) yes
C9 . C10 C17 . 123.7(9) yes
N2 . C10 C17 . 114.6(9) yes
C8 . C11 C12 . 121.7(12) yes
C8 . C11 C16 . 123.4(11) yes
C12 . C11 C16 . 114.8(12) yes
C11 . C12 C13 . 123.3(17) yes
C11 . C12 H121 . 118.3 no
C13 . C12 H121 . 118.4 no
C12 . C13 C14 . 117.7(16) yes
C12 . C13 H131 . 121.2 no
C14 . C13 H131 . 121.1 no
O118 . C14 C13 . 113.1(17) yes
O118 . C14 C15 . 123.4(19) yes
C13 . C14 C15 . 121.9(16) yes
C14 . C15 C16 . 115.9(15) yes
C14 . C15 H151 . 122.1 no
C16 . C15 H151 . 122.0 no
C11 . C16 C15 . 125.4(15) yes
C11 . C16 H161 . 117.3 no
C15 . C16 H161 . 117.3 no
C10 . C17 C18 . 121.7(10) yes
C10 . C17 C21 . 123.0(10) yes
C18 . C17 C21 . 115.3(10) yes
C17 . C18 C19 . 121.6(12) yes
C17 . C18 H181 . 119.3 no
C19 . C18 H181 . 119.2 no
C18 . C19 N3 . 124.5(13) yes
C18 . C19 H191 . 117.9 no
N3 . C19 H191 . 117.6 no
N3 . C20 C21 . 124.2(11) yes
N3 . C20 H201 . 117.9 no
C21 . C20 H201 . 117.9 no
C17 . C21 C20 . 119.8(11) yes
C17 . C21 H211 . 120.1 no
C20 . C21 H211 . 120.1 no
N4 . C22 C23 . 122.0(11) yes
N4 . C22 H221 . 119.0 no
C23 . C22 H221 . 119.1 no
C22 . C23 C24 . 118.5(11) yes
C22 . C23 H231 . 120.7 no
C24 . C23 H231 . 120.8 no
C23 . C24 C25 . 118.3(10) yes
C23 . C24 C27 . 121.8(10) yes
C25 . C24 C27 . 119.9(10) yes
C24 . C25 C26 . 121.0(11) yes
C24 . C25 H251 . 119.5 no
C26 . C25 H251 . 119.5 no
C25 . C26 N4 . 123.2(11) yes
C25 . C26 H261 . 118.4 no
N4 . C26 H261 . 118.4 no
C24 . C27 N5 . 112.8(9) yes
C24 . C27 C28 . 124.9(9) yes
N5 . C27 C28 . 122.2(9) yes
C27 . C28 C29 . 119.8(9) yes
C27 . C28 H281 . 120.1 no
C29 . C28 H281 . 120.1 no
C28 . C29 C30 . 117.9(9) yes
C28 . C29 C32 . 122.4(9) yes
C30 . C29 C32 . 119.6(9) yes
C29 . C30 C31 . 118.7(9) yes
C29 . C30 H301 . 120.7 no
C31 . C30 H301 . 120.7 no
C30 . C31 N5 . 123.0(9) yes
C30 . C31 C43 . 122.2(9) yes
N5 . C31 C43 . 114.8(8) yes
C29 . C32 C33 . 122.4(11) yes
C29 . C32 C37 . 121.0(10) yes
C33 . C32 C37 . 116.6(11) yes
C32 . C33 C34 . 121.3(14) yes
C32 . C33 H331 . 119.4 no
C34 . C33 H331 . 119.3 no
C33 . C34 C35 . 123.1(15) yes
C33 . C34 H341 . 118.5 no
C35 . C34 H341 . 118.4 no
O73 . C35 C34 . 128.5(14) yes
O73 . C35 C36 . 115.5(13) yes
C34 . C35 C36 . 115.9(12) yes
C35 . C36 C37 . 122.0(13) yes
C35 . C36 H361 . 119.0 no
C37 . C36 H361 . 119.0 no
C32 . C37 C36 . 120.9(12) yes
C32 . C37 H371 . 119.6 no
C36 . C37 H371 . 119.6 no
O73 . C38 C39 . 108.7(14) yes
O73 . C38 H381 . 109.4 no
C39 . C38 H381 . 109.4 no
O73 . C38 H382 . 109.8 no
C39 . C38 H382 . 110.0 no
H381 . C38 H382 . 109.5 no
C38 . C39 C40 . 117.4(17) yes
C38 . C39 H391 . 107.7 no
C40 . C39 H391 . 107.4 no
C38 . C39 H392 . 107.2 no
C40 . C39 H392 . 107.6 no
H391 . C39 H392 . 109.5 no
C39 . C40 C41 . 122.5(20) yes
C39 . C40 H401 . 106.1 no
C41 . C40 H401 . 106.3 no
C39 . C40 H402 . 106.0 no
C41 . C40 H402 . 106.1 no
H401 . C40 H402 . 109.5 no
C40 . C41 C42 . 120(2) yes
C40 . C41 H411 . 106.6 no
C42 . C41 H411 . 106.9 no
C40 . C41 H412 . 106.8 no
C42 . C41 H412 . 106.6 no
H411 . C41 H412 . 109.5 no
C41 . C42 H421 . 109.0 no
C41 . C42 H422 . 109.5 no
H421 . C42 H422 . 109.5 no
C41 . C42 H423 . 109.8 no
H421 . C42 H423 . 109.5 no
H422 . C42 H423 . 109.5 no
C31 . C43 C44 . 123.3(8) yes
C31 . C43 C47 . 120.1(9) yes
C44 . C43 C47 . 116.4(9) yes
C43 . C44 C45 . 118.4(9) yes
C43 . C44 H441 . 120.9 no
C45 . C44 H441 . 120.8 no
C44 . C45 N6 . 125.7(10) yes
C44 . C45 H451 . 117.2 no
N6 . C45 H451 . 117.1 no
N6 . C46 C47 . 123.8(10) yes
N6 . C46 H461 . 118.1 no
C47 . C46 H461 . 118.1 no
C46 . C47 C43 . 119.1(10) yes
C46 . C47 H471 . 120.5 no
C43 . C47 H471 . 120.4 no
N7 . C48 C49 . 123.7(9) yes
N7 . C48 H481 . 118.2 no
C49 . C48 H481 . 118.1 no
C48 . C49 C50 . 118.2(10) yes
C48 . C49 H491 . 120.9 no
C50 . C49 H491 . 121.0 no
C49 . C50 C51 . 118.2(10) yes
C49 . C50 C53 . 121.5(10) yes
C51 . C50 C53 . 120.2(9) yes
C50 . C51 C52 . 119.4(10) yes
C50 . C51 H511 . 120.3 no
C52 . C51 H511 . 120.3 no
C51 . C52 N7 . 124.0(10) yes
C51 . C52 H521 . 118.0 no
N7 . C52 H521 . 118.0 no
C50 . C53 N8 . 116.2(9) yes
C50 . C53 C54 . 121.1(10) yes
N8 . C53 C54 . 122.2(10) yes
C53 . C54 C55 . 117.9(11) yes
C53 . C54 H541 . 121.1 no
C55 . C54 H541 . 121.0 no
C54 . C55 C56 . 118.8(12) yes
C54 . C55 C58 . 120.3(12) yes
C56 . C55 C58 . 120.6(12) yes
C55 . C56 C57 . 119.7(11) yes
C55 . C56 H561 . 120.2 no
C57 . C56 H561 . 120.1 no
C56 . C57 N8 . 123.0(10) yes
C56 . C57 C71 . 121.0(9) yes
N8 . C57 C71 . 115.6(9) yes
C55 . C58 C59 . 118.9(14) yes
C55 . C58 C63 . 123.9(15) yes
C59 . C58 C63 . 117.1(16) yes
C58 . C59 C60 . 116.6(20) yes
C58 . C59 H591 . 121.8 no
C60 . C59 H591 . 121.6 no
C59 . C60 C61 . 129(2) yes
C59 . C60 H601 . 115.6 no
C61 . C60 H601 . 115.8 no
C60 . C61 O51 . 120(3) yes
C60 . C61 C62 . 109.7(20) yes
O51 . C61 C62 . 128(3) yes
C61 . C62 C63 . 126(2) yes
C61 . C62 H621 . 116.9 no
C63 . C62 H621 . 116.9 no
C62 . C63 C58 . 118.4(20) yes
C62 . C63 H631 . 120.8 no
C58 . C63 H631 . 120.7 no
O51 . C64 C65 . 127(3) yes
O51 . C64 H641 . 104.8 no
C65 . C64 H641 . 104.7 no
O51 . C64 H642 . 105.2 no
C65 . C64 H642 . 105.0 no
H641 . C64 H642 . 109.5 no
C64 . C65 C66 . 120(2) yes
C64 . C65 H651 . 106.7 no
C66 . C65 H651 . 106.8 no
C64 . C65 H652 . 106.9 no
C66 . C65 H652 . 107.2 no
H651 . C65 H652 . 109.5 no
C65 . C66 C67 . 115.5(20) yes
C65 . C66 H661 . 108.1 no
C67 . C66 H661 . 108.1 no
C65 . C66 H662 . 107.8 no
C67 . C66 H662 . 107.8 no
H661 . C66 H662 . 109.5 no
C66 . C67 C68 . 109(2) yes
C66 . C67 H671 . 109.4 no
C68 . C67 H671 . 110.0 no
C66 . C67 H672 . 109.7 no
C68 . C67 H672 . 109.2 no
H671 . C67 H672 . 109.5 no
C67 . C68 H681 . 109.3 no
C67 . C68 H682 . 109.1 no
H681 . C68 H682 . 109.5 no
C67 . C68 H683 . 110.0 no
H681 . C68 H683 . 109.5 no
H682 . C68 H683 . 109.5 no
C57 . C71 C72 . 122.8(10) yes
C57 . C71 C75 . 119.2(9) yes
C72 . C71 C75 . 118.0(9) yes
C71 . C72 C73 . 119.0(10) yes
C71 . C72 H721 . 120.5 no
C73 . C72 H721 . 120.5 no
C72 . C73 N9 . 123.2(10) yes
C72 . C73 H731 . 118.4 no
N9 . C73 H731 . 118.4 no
N9 . C74 C75 . 122.8(10) yes
N9 . C74 H741 . 118.6 no
C75 . C74 H741 . 118.6 no
C74 . C75 C71 . 119.7(9) yes
C74 . C75 H751 . 120.1 no
C71 . C75 H751 . 120.2 no
N10 . C76 C77 . 125.7(10) yes
N10 . C76 H761 . 117.2 no
C77 . C76 H761 . 117.1 no
C76 . C77 C78 . 119.6(11) yes
C76 . C77 H771 . 120.2 no
C78 . C77 H771 . 120.2 no
C77 . C78 C79 . 113.7(13) yes
C77 . C78 C81 . 124.0(13) yes
C79 . C78 C81 . 120.3(12) yes
C78 . C79 C80 . 119.2(16) yes
C78 . C79 H791 . 120.5 no
C80 . C79 H791 . 120.3 no
C79 . C80 N10 . 124.9(16) yes
C79 . C80 H801 . 117.6 no
N10 . C80 H801 . 117.5 no
C78 . C81 N11 . 111.4(12) yes
C78 . C81 C82 . 124.1(11) yes
N11 . C81 C82 . 124.4(12) yes
C81 . C82 C83 . 120.8(11) yes
C81 . C82 H821 . 119.7 no
C83 . C82 H821 . 119.6 no
C82 . C83 C84 . 116.7(12) yes
C82 . C83 C86 . 125.0(11) yes
C84 . C83 C86 . 118.2(11) yes
C83 . C84 C85 . 121.1(12) yes
C83 . C84 H841 . 119.5 no
C85 . C84 H841 . 119.4 no
N11 . C85 C84 . 122.5(11) yes
N11 . C85 C97 . 113.2(11) yes
C84 . C85 C97 . 124.1(11) yes
C83 . C86 C87 . 118.6(14) yes
C83 . C86 C91 . 123.4(13) yes
C87 . C86 C91 . 116.9(16) yes
C86 . C87 C88 . 119.3(20) yes
C86 . C87 H871 . 120.3 no
C88 . C87 H871 . 120.4 no
C87 . C88 C89 . 119.1(17) yes
C87 . C88 H881 . 120.3 no
C89 . C88 H881 . 120.6 no
O104 . C89 C88 . 113.0(18) yes
O104 . C89 C90 . 126(2) yes
C88 . C89 C90 . 119.7(20) yes
C89 . C90 C91 . 120.9(18) yes
C89 . C90 H901 . 119.6 no
C91 . C90 H901 . 119.5 no
C90 . C91 C86 . 122.8(15) yes
C90 . C91 H911 . 118.6 no
C86 . C91 H911 . 118.6 no
O104 . C92 C93 . 108(2) yes
O104 . C92 H921 . 109.6 no
C93 . C92 H921 . 109.6 no
O104 . C92 H922 . 109.8 no
C93 . C92 H922 . 109.8 no
H921 . C92 H922 . 109.5 no
C92 . C93 C94 . 118(2) yes
C92 . C93 H931 . 107.5 no
C94 . C93 H931 . 107.3 no
C92 . C93 H932 . 107.1 no
C94 . C93 H932 . 107.3 no
H931 . C93 H932 . 109.5 no
C93 . C94 C95 . 115.8(18) yes
C93 . C94 H941 . 107.8 no
C95 . C94 H941 . 107.7 no
C93 . C94 H942 . 107.9 no
C95 . C94 H942 . 108.0 no
H941 . C94 H942 . 109.5 no
C94 . C95 C96 . 120(2) yes
C94 . C95 H951 . 106.7 no
C96 . C95 H951 . 107.4 no
C94 . C95 H952 . 107.0 no
C96 . C95 H952 . 106.4 no
H951 . C95 H952 . 109.5 no
C95 . C96 H961 . 109.3 no
C95 . C96 H962 . 109.0 no
H961 . C96 H962 . 109.5 no
C95 . C96 H963 . 110.1 no
H961 . C96 H963 . 109.5 no
H962 . C96 H963 . 109.5 no
C85 . C97 C98 . 121.4(11) yes
C85 . C97 C101 . 122.7(12) yes
C98 . C97 C101 . 115.9(10) yes
C97 . C98 C99 . 120.6(11) yes
C97 . C98 H981 . 119.6 no
C99 . C98 H981 . 119.7 no
C98 . C99 N12 . 122.4(12) yes
C98 . C99 H991 . 118.8 no
N12 . C99 H991 . 118.8 no
N12 . C100 C101 . 121.3(11) yes
N12 . C100 H1001 . 119.4 no
C101 . C100 H1001 . 119.3 no
C100 . C101 C97 . 121.7(12) yes
C100 . C101 H1011 . 119.2 no
C97 . C101 H1011 . 119.1 no
O118 . C102 C103 . 110(2) yes
O118 . C102 H1021 . 110.3 no
C103 . C102 H1021 . 109.5 no
O118 . C102 H1022 . 108.8 no
C103 . C102 H1022 . 108.3 no
H1021 . C102 H1022 . 109.5 no
C102 . C103 C104 . 100(2) yes
C102 . C103 H1031 . 110.4 no
C104 . C103 H1031 . 112.0 no
C102 . C103 H1032 . 113.4 no
C104 . C103 H1032 . 111.6 no
H1031 . C103 H1032 . 109.5 no
C103 . C104 C105 . 123(2) yes
C103 . C104 H1041 . 106.1 no
C105 . C104 H1041 . 105.8 no
C103 . C104 H1042 . 106.5 no
C105 . C104 H1042 . 106.1 no
H1041 . C104 H1042 . 109.5 no
C104 . C105 C106 . 119(3) yes
C104 . C105 H1051 . 106.3 no
C106 . C105 H1051 . 105.5 no
C104 . C105 H1052 . 107.8 no
C106 . C105 H1052 . 108.1 no
H1051 . C105 H1052 . 109.5 no
C105 . C106 H1061 . 110.0 no
C105 . C106 H1062 . 110.5 no
H1061 . C106 H1062 . 109.5 no
C105 . C106 H1063 . 107.9 no
H1061 . C106 H1063 . 109.5 no
H1062 . C106 H1063 . 109.5 no
Cl3 . C122 Cl1 . 104.9(11) yes
Cl3 . C122 Cl2 . 108.8(10) yes
Cl1 . C122 Cl2 . 112.5(12) yes
Cl3 . C122 H1221 . 110.3 no
Cl1 . C122 H1221 . 110.1 no
Cl2 . C122 H1221 . 110.1 no

loop_
_geom_bond_atom_site_label_1
_geom_bond_atom_site_label_2
_geom_bond_site_symmetry_2
_geom_bond_distance
_geom_bond_publ_flag
Cd1 N12 4_556 2.362(8) yes
Cd1 N9 4_656 2.342(8) yes
Cd1 N6 1_565 2.325(8) yes
Cd1 O2 . 2.360(7) yes
Cd1 O6 . 2.385(9) yes
Cd1 O9 . 2.879(9) yes
Cd1 N1 . 2.345(8) yes
Cd2 O24 . 2.416(11) yes
Cd2 O27 . 2.369(14) yes
Cd2 N3 . 2.317(9) yes
Cd2 N4 . 2.341(9) yes
Cd2 N7 . 2.292(9) yes
Cd2 N10 . 2.361(10) yes
Cl1 C122 . 1.73(2) yes
Cl2 C122 . 1.70(2) yes
Cl3 C122 . 1.86(2) yes
O1 N15 . 1.41(2) yes
O2 N13 . 1.262(10) yes
O3 N16 . 1.35(4) yes
O4 N13 . 1.238(11) yes
O5 N13 . 1.233(11) yes
O6 N14 . 1.215(15) yes
O8 N14 . 1.184(13) yes
O9 N14 . 1.265(15) yes
O15 N16 . 1.06(3) yes
O24 N15 . 1.094(15) yes
O26 N15 . 1.151(16) yes
O27 N16 . 1.184(17) yes
O29 N16 . 1.162(15) yes
O30 N16 . 1.322(18) yes
O51 C61 . 1.29(2) yes
O51 C64 . 1.02(3) yes
O73 C35 . 1.358(15) yes
O73 C38 . 1.448(19) yes
O104 C89 . 1.37(2) yes
O104 C92 . 1.31(3) yes
O118 C14 . 1.41(2) yes
O118 C102 . 1.29(3) yes
N1 C1 . 1.359(13) yes
N1 C5 . 1.319(14) yes
N2 C6 . 1.314(12) yes
N2 C10 . 1.354(13) yes
N3 C19 . 1.331(17) yes
N3 C20 . 1.333(16) yes
N4 C22 . 1.369(16) yes
N4 C26 . 1.299(15) yes
N5 C27 . 1.318(13) yes
N5 C31 . 1.325(13) yes
N6 C45 . 1.330(13) yes
N6 C46 . 1.277(13) yes
N7 C48 . 1.350(14) yes
N7 C52 . 1.289(14) yes
N8 C53 . 1.363(13) yes
N8 C57 . 1.282(13) yes
N9 C73 . 1.328(13) yes
N9 C74 . 1.327(13) yes
N10 C76 . 1.291(15) yes
N10 C80 . 1.252(18) yes
N11 C81 . 1.339(15) yes
N11 C85 . 1.377(16) yes
N12 C99 . 1.330(14) yes
N12 C100 . 1.350(15) yes
C1 C2 . 1.369(13) yes
C1 H11 . 0.950 no
C2 C3 . 1.399(13) yes
C2 H21 . 0.950 no
C3 C4 . 1.390(14) yes
C3 C6 . 1.470(13) yes
C4 C5 . 1.363(16) yes
C4 H41 . 0.950 no
C5 H51 . 0.950 no
C6 C7 . 1.408(13) yes
C7 C8 . 1.385(14) yes
C7 H71 . 0.950 no
C8 C9 . 1.450(14) yes
C8 C11 . 1.435(14) yes
C9 C10 . 1.392(14) yes
C9 H91 . 0.950 no
C10 C17 . 1.465(14) yes
C11 C12 . 1.415(18) yes
C11 C16 . 1.396(16) yes
C12 C13 . 1.35(2) yes
C12 H121 . 0.950 no
C13 C14 . 1.38(3) yes
C13 H131 . 0.950 no
C14 C15 . 1.43(3) yes
C15 C16 . 1.335(19) yes
C15 H151 . 0.950 no
C16 H161 . 0.950 no
C17 C18 . 1.354(16) yes
C17 C21 . 1.384(15) yes
C18 C19 . 1.348(17) yes
C18 H181 . 0.950 no
C19 H191 . 0.950 no
C20 C21 . 1.372(15) yes
C20 H201 . 0.950 no
C21 H211 . 0.950 no
C22 C23 . 1.413(16) yes
C22 H221 . 0.950 no
C23 C24 . 1.368(15) yes
C23 H231 . 0.950 no
C24 C25 . 1.341(15) yes
C24 C27 . 1.495(14) yes
C25 C26 . 1.390(14) yes
C25 H251 . 0.950 no
C26 H261 . 0.950 no
C27 C28 . 1.395(14) yes
C28 C29 . 1.377(14) yes
C28 H281 . 0.950 no
C29 C30 . 1.377(14) yes
C29 C32 . 1.525(14) yes
C30 C31 . 1.398(13) yes
C30 H301 . 0.950 no
C31 C43 . 1.496(13) yes
C32 C33 . 1.342(18) yes
C32 C37 . 1.378(16) yes
C33 C34 . 1.36(2) yes
C33 H331 . 0.950 no
C34 C35 . 1.33(2) yes
C34 H341 . 0.950 no
C35 C36 . 1.372(19) yes
C36 C37 . 1.354(17) yes
C36 H361 . 0.950 no
C37 H371 . 0.950 no
C38 C39 . 1.52(2) yes
C38 H381 . 0.950 no
C38 H382 . 0.950 no
C39 C40 . 1.39(2) yes
C39 H391 . 0.950 no
C39 H392 . 0.950 no
C40 C41 . 1.48(2) yes
C40 H401 . 0.950 no
C40 H402 . 0.950 no
C41 C42 . 1.47(3) yes
C41 H411 . 0.950 no
C41 H412 . 0.950 no
C42 H421 . 0.950 no
C42 H422 . 0.950 no
C42 H423 . 0.950 no
C43 C44 . 1.409(14) yes
C43 C47 . 1.372(14) yes
C44 C45 . 1.344(14) yes
C44 H441 . 0.950 no
C45 H451 . 0.950 no
C46 C47 . 1.414(14) yes
C46 H461 . 0.950 no
C47 H471 . 0.950 no
C48 C49 . 1.369(15) yes
C48 H481 . 0.950 no
C49 C50 . 1.374(14) yes
C49 H491 . 0.950 no
C50 C51 . 1.352(15) yes
C50 C53 . 1.492(14) yes
C51 C52 . 1.381(16) yes
C51 H511 . 0.950 no
C52 H521 . 0.950 no
C53 C54 . 1.376(16) yes
C54 C55 . 1.388(17) yes
C54 H541 . 0.950 no
C55 C56 . 1.342(17) yes
C55 C58 . 1.538(18) yes
C56 C57 . 1.390(16) yes
C56 H561 . 0.950 no
C57 C71 . 1.499(13) yes
C58 C59 . 1.40(2) yes
C58 C63 . 1.32(2) yes
C59 C60 . 1.37(2) yes
C59 H591 . 0.950 no
C60 C61 . 1.36(3) yes
C60 H601 . 0.950 no
C61 C62 . 1.26(3) yes
C62 C63 . 1.46(3) yes
C62 H621 . 0.950 no
C63 H631 . 0.950 no
C64 C65 . 1.4800(5) yes
C64 H641 . 0.950 no
C64 H642 . 0.950 no
C65 C66 . 1.4800(5) yes
C65 H651 . 0.950 no
C65 H652 . 0.950 no
C66 C67 . 1.4800(5) yes
C66 H661 . 0.950 no
C66 H662 . 0.950 no
C67 C68 . 1.4800(5) yes
C67 H671 . 0.950 no
C67 H672 . 0.950 no
C68 H681 . 0.950 no
C68 H682 . 0.950 no
C68 H683 . 0.950 no
C71 C72 . 1.381(14) yes
C71 C75 . 1.354(15) yes
C72 C73 . 1.388(13) yes
C72 H721 . 0.950 no
C73 H731 . 0.950 no
C74 C75 . 1.397(14) yes
C74 H741 . 0.950 no
C75 H751 . 0.950 no
C76 C77 . 1.360(15) yes
C76 H761 . 0.950 no
C77 C78 . 1.345(15) yes
C77 H771 . 0.950 no
C78 C79 . 1.34(2) yes
C78 C81 . 1.510(19) yes
C79 C80 . 1.39(2) yes
C79 H791 . 0.950 no
C80 H801 . 0.950 no
C81 C82 . 1.377(18) yes
C82 C83 . 1.338(18) yes
C82 H821 . 0.950 no
C83 C84 . 1.384(16) yes
C83 C86 . 1.519(19) yes
C84 C85 . 1.362(18) yes
C84 H841 . 0.950 no
C85 C97 . 1.462(15) yes
C86 C87 . 1.40(2) yes
C86 C91 . 1.323(19) yes
C87 C88 . 1.43(3) yes
C87 H871 . 0.950 no
C88 C89 . 1.36(3) yes
C88 H881 . 0.950 no
C89 C90 . 1.31(2) yes
C90 C91 . 1.383(19) yes
C90 H901 . 0.950 no
C91 H911 . 0.950 no
C92 C93 . 1.4800(5) yes
C92 H921 . 0.950 no
C92 H922 . 0.950 no
C93 C94 . 1.4800(5) yes
C93 H931 . 0.950 no
C93 H932 . 0.950 no
C94 C95 . 1.4800(5) yes
C94 H941 . 0.950 no
C94 H942 . 0.950 no
C95 C96 . 1.4800(5) yes
C95 H951 . 0.950 no
C95 H952 . 0.950 no
C96 H961 . 0.950 no
C96 H962 . 0.950 no
C96 H963 . 0.950 no
C97 C98 . 1.388(18) yes
C97 C101 . 1.368(16) yes
C98 C99 . 1.377(15) yes
C98 H981 . 0.950 no
C99 H991 . 0.950 no
C100 C101 . 1.377(14) yes
C100 H1001 . 0.950 no
C101 H1011 . 0.950 no
C102 C103 . 1.4800(5) yes
C102 H1021 . 0.950 no
C102 H1022 . 0.950 no
C103 C104 . 1.4800(6) yes
C103 H1031 . 0.950 no
C103 H1032 . 0.950 no
C104 C105 . 1.4800(5) yes
C104 H1041 . 0.950 no
C104 H1042 . 0.950 no
C105 C106 . 1.4800(5) yes
C105 H1051 . 0.950 no
C105 H1052 . 0.950 no
C106 H1061 . 0.950 no
C106 H1062 . 0.950 no
C106 H1063 . 0.950 no
C122 H1221 . 0.950 no

loop_
_platon_squeeze_void_nr
_platon_squeeze_void_average_x
_platon_squeeze_void_average_y
_platon_squeeze_void_average_z
_platon_squeeze_void_volume
_platon_squeeze_void_count_electrons
_platon_squeeze_void_content
1 0.500 0.000 0.000 563 175 ' '
2 0.921 0.189 -0.071 71 22 ' '
3 0.079 0.811 0.071 71 23 ' '
4 0.500 0.500 0.500 563 178 ' '
5 0.921 0.311 0.429 71 21 ' '
6 0.079 0.689 0.571 71 23 ' '
